data_4067359
loop_
_publ_author_name
'Leung, Wing-Por'
'Wan, Chi-Ling'
'Kan, Kwok-Wai'
'Mak, Thomas C. W.'

_publ_section_title
;
 Synthesis, Structure, and Reactivity of Group 14 Bis(thiophosphinoyl)
 Metal Complexes
;
_journal_issue 4
_journal_name_full Organometallics
_journal_page_first 814
_journal_paper_doi 10.1021/om9008923
_journal_volume 29
_journal_year 2010
_chemical_formula_sum 'C54 H48 O P4 Pb2 S4'
_chemical_formula_weight 1379.42
_chemical_name_systematic
;

 ?

;
_space_group_IT_number 15
_symmetry_cell_setting monoclinic
_symmetry_space_group_name_Hall '-C 2yc'
_symmetry_space_group_name_H-M 'C 1 2/c 1'
_atom_sites_solution_hydrogens geom
_atom_sites_solution_primary direct
_atom_sites_solution_secondary difmap
_audit_creation_method SHELXL-97
_cell_angle_alpha 90.00
_cell_angle_beta 94.569(5)
_cell_angle_gamma 90.00
_cell_formula_units_Z 4
_cell_length_a 19.971(4)
_cell_length_b 10.1578(18)
_cell_length_c 25.641(5)
_cell_measurement_reflns_used 1020
_cell_measurement_temperature 293(2)
_cell_measurement_theta_max 27.51
_cell_measurement_theta_min 2.41
_cell_volume 5185.0(17)
_computing_cell_refinement 'BRUKER SMART CDD DIFFRACTOMETER'
_computing_data_collection 'BRUKER SMART CDD DIFFRACTOMETER'
_computing_data_reduction 'BRUKER SMART CDD DIFFRACTOMETER'
_computing_molecular_graphics 'SIEMENS SHELXTL'
_computing_publication_material 'SIEMENS SHELXTL'
_computing_structure_refinement 'SHELXL-97 (Sheldrick, 1997)'
_computing_structure_solution 'SHELXS-97 (Sheldrick, 1990)'
_diffrn_ambient_temperature 293(2)
_diffrn_measured_fraction_theta_full 0.998
_diffrn_measured_fraction_theta_max 0.998
_diffrn_measurement_device_type 'BRUKER SMART CDD DIFFRACTOMETER'
_diffrn_measurement_method 'OMEGA SCAN'
_diffrn_radiation_monochromator graphite
_diffrn_radiation_source 'fine-focus sealed tube'
_diffrn_radiation_type MoK\a
_diffrn_radiation_wavelength 0.71073
_diffrn_reflns_av_R_equivalents 0.0881
_diffrn_reflns_av_sigmaI/netI 0.0826
_diffrn_reflns_limit_h_max 23
_diffrn_reflns_limit_h_min -22
_diffrn_reflns_limit_k_max 12
_diffrn_reflns_limit_k_min -12
_diffrn_reflns_limit_l_max 25
_diffrn_reflns_limit_l_min -30
_diffrn_reflns_number 13384
_diffrn_reflns_theta_full 25.00
_diffrn_reflns_theta_max 25.00
_diffrn_reflns_theta_min 1.59
_exptl_absorpt_coefficient_mu 6.808
_exptl_absorpt_correction_T_max 1.0000
_exptl_absorpt_correction_T_min 0.189828
_exptl_absorpt_correction_type SADABS
_exptl_absorpt_process_details SADABS
_exptl_crystal_colour yellow
_exptl_crystal_density_diffrn 1.767
_exptl_crystal_density_meas 0
_exptl_crystal_density_method 'not measured'
_exptl_crystal_description block
_exptl_crystal_F_000 2672
_exptl_crystal_size_max 0.50
_exptl_crystal_size_mid 0.40
_exptl_crystal_size_min 0.40
_refine_diff_density_max 3.117
_refine_diff_density_min -2.297
_refine_diff_density_rms 0.195
_refine_ls_extinction_method none
_refine_ls_goodness_of_fit_ref 1.003
_refine_ls_hydrogen_treatment riding
_refine_ls_matrix_type full
_refine_ls_number_parameters 294
_refine_ls_number_reflns 4559
_refine_ls_number_restraints 0
_refine_ls_restrained_S_all 1.003
_refine_ls_R_factor_all 0.0563
_refine_ls_R_factor_gt 0.0456
_refine_ls_shift/su_max 0.001
_refine_ls_shift/su_mean 0.000
_refine_ls_structure_factor_coef Fsqd
_refine_ls_weighting_details 'calc w=1/[\s^2^(Fo^2^)+(0.0766P)^2^+0.0000P] where P=(Fo^2^+2Fc^2^)/3'
_refine_ls_weighting_scheme calc
_refine_ls_wR_factor_gt 0.1189
_refine_ls_wR_factor_ref 0.1267
_reflns_number_gt 3698
_reflns_number_total 4559
_reflns_threshold_expression >2sigma(I)
_cod_data_source_file om9008923_si_003.cif
_cod_data_source_block 5
_cod_depositor_comments
;
The following automatic conversions were performed:

'_symmetry_cell_setting' value 'Monoclinic' changed to 'monoclinic'
according to /home/saulius/struct/CIF-dictionaries/cif_core.dic
dictionary named 'cif_core.dic' version 2.4.1 from 2010-06-29.

Automatic conversion script
Id: cif_fix_values 1715 2011-07-08 13:25:40Z adriana 
;
_cod_original_sg_symbol_H-M C2/c
_cod_database_code 4067359

loop_
_symmetry_equiv_pos_as_xyz
'x, y, z'
'-x, y, -z+1/2'
'x+1/2, y+1/2, z'
'-x+1/2, y+1/2, -z+1/2'
'-x, -y, -z'
'x, -y, z-1/2'
'-x+1/2, -y+1/2, -z'
'x+1/2, -y+1/2, z-1/2'

loop_
_atom_site_label
_atom_site_type_symbol
_atom_site_fract_x
_atom_site_fract_y
_atom_site_fract_z
_atom_site_U_iso_or_equiv
_atom_site_adp_type
_atom_site_occupancy
_atom_site_symmetry_multiplicity
_atom_site_calc_flag
_atom_site_refinement_flags
Pb1 Pb 0.708743(12) 0.11161(3) 0.472979(11) 0.03703(15) Uani 1 1 d .
O1 O 0.5000 0.447(3) 0.7500 0.251(18) Uani 1 2 d S
P1 P 0.77048(8) 0.17474(17) 0.61993(7) 0.0316(4) Uani 1 1 d .
P2 P 0.63911(8) 0.28364(17) 0.56138(7) 0.0299(4) Uani 1 1 d .
S1 S 0.84459(8) 0.3031(2) 0.63813(8) 0.0440(5) Uani 1 1 d .
S2 S 0.60924(8) 0.2906(2) 0.48430(8) 0.0465(5) Uani 1 1 d .
C1 C 0.7211(3) 0.2243(6) 0.5640(3) 0.0292(15) Uani 1 1 d .
C11 C 0.7258(3) 0.1469(7) 0.6782(3) 0.0358(17) Uani 1 1 d .
C12 C 0.6973(3) 0.0258(8) 0.6896(3) 0.0454(19) Uani 1 1 d .
H12A H 0.6997 -0.0442 0.6664 0.054 Uiso 1 1 calc R
C13 C 0.6655(4) 0.0095(10) 0.7353(4) 0.059(2) Uani 1 1 d .
H13A H 0.6464 -0.0714 0.7424 0.071 Uiso 1 1 calc R
C14 C 0.6618(4) 0.1118(10) 0.7700(4) 0.062(3) Uani 1 1 d .
H14A H 0.6410 0.0993 0.8008 0.075 Uiso 1 1 calc R
C15 C 0.6886(4) 0.2322(10) 0.7594(3) 0.058(2) Uani 1 1 d .
H15A H 0.6855 0.3020 0.7825 0.069 Uiso 1 1 calc R
C16 C 0.7207(3) 0.2488(8) 0.7135(3) 0.0440(18) Uani 1 1 d .
H16A H 0.7391 0.3303 0.7064 0.053 Uiso 1 1 calc R
C21 C 0.8044(3) 0.0141(7) 0.6059(3) 0.0366(16) Uani 1 1 d .
C22 C 0.7634(4) -0.0816(8) 0.5804(3) 0.048(2) Uani 1 1 d .
H22A H 0.7186 -0.0624 0.5708 0.057 Uiso 1 1 calc R
C23 C 0.7890(6) -0.2060(10) 0.5692(4) 0.076(3) Uani 1 1 d .
H23A H 0.7607 -0.2697 0.5534 0.091 Uiso 1 1 calc R
C24 C 0.8539(6) -0.2336(11) 0.5810(5) 0.091(4) Uani 1 1 d .
H24A H 0.8710 -0.3153 0.5725 0.109 Uiso 1 1 calc R
C25 C 0.8955(6) -0.1400(12) 0.6060(6) 0.091(4) Uani 1 1 d .
H25A H 0.9404 -0.1601 0.6149 0.109 Uiso 1 1 calc R
C26 C 0.8708(4) -0.0160(9) 0.6179(3) 0.056(2) Uani 1 1 d .
H26A H 0.8995 0.0465 0.6340 0.067 Uiso 1 1 calc R
C31 C 0.6280(3) 0.4486(7) 0.5874(3) 0.0368(16) Uani 1 1 d .
C32 C 0.5683(4) 0.5152(8) 0.5736(4) 0.067(3) Uani 1 1 d .
H32A H 0.5343 0.4742 0.5528 0.080 Uiso 1 1 calc R
C33 C 0.5597(5) 0.6431(10) 0.5910(5) 0.090(4) Uani 1 1 d .
H33A H 0.5203 0.6886 0.5811 0.108 Uiso 1 1 calc R
C34 C 0.6095(4) 0.7023(8) 0.6228(5) 0.079(3) Uani 1 1 d .
H34A H 0.6036 0.7877 0.6347 0.094 Uiso 1 1 calc R
C35 C 0.6683(4) 0.6356(8) 0.6372(4) 0.062(3) Uani 1 1 d .
H35A H 0.7022 0.6763 0.6583 0.075 Uiso 1 1 calc R
C36 C 0.6766(3) 0.5084(7) 0.6201(3) 0.0418(18) Uani 1 1 d .
H36A H 0.7156 0.4625 0.6309 0.050 Uiso 1 1 calc R
C41 C 0.5808(3) 0.1818(6) 0.5950(3) 0.0324(16) Uani 1 1 d .
C42 C 0.5525(4) 0.0718(8) 0.5703(4) 0.050(2) Uani 1 1 d .
H42A H 0.5634 0.0506 0.5367 0.061 Uiso 1 1 calc R
C43 C 0.5081(4) -0.0069(9) 0.5951(5) 0.066(3) Uani 1 1 d .
H43A H 0.4890 -0.0802 0.5781 0.080 Uiso 1 1 calc R
C44 C 0.4926(4) 0.0230(10) 0.6437(5) 0.070(3) Uani 1 1 d .
H44A H 0.4633 -0.0308 0.6604 0.084 Uiso 1 1 calc R
C45 C 0.5194(4) 0.1311(10) 0.6688(4) 0.062(3) Uani 1 1 d .
H45A H 0.5081 0.1509 0.7024 0.074 Uiso 1 1 calc R
C46 C 0.5638(3) 0.2123(8) 0.6446(3) 0.0436(19) Uani 1 1 d .
H46A H 0.5817 0.2866 0.6617 0.052 Uiso 1 1 calc R
C51 C 0.5485(15) 0.525(3) 0.7354(13) 0.227(14) Uani 1 1 d .
H51A H 0.5566 0.5069 0.6993 0.273 Uiso 1 1 calc R
H51B H 0.5897 0.5078 0.7571 0.273 Uiso 1 1 calc R
C52 C 0.5286(10) 0.664(2) 0.7410(12) 0.196(10) Uani 1 1 d .
H52A H 0.5609 0.7099 0.7647 0.235 Uiso 1 1 calc R
H52B H 0.5264 0.7080 0.7073 0.235 Uiso 1 1 calc R

loop_
_atom_site_aniso_label
_atom_site_aniso_U_11
_atom_site_aniso_U_22
_atom_site_aniso_U_33
_atom_site_aniso_U_23
_atom_site_aniso_U_13
_atom_site_aniso_U_12
Pb1 0.04120(19) 0.0297(2) 0.0401(2) -0.00169(11) 0.00274(13) -0.01008(10)
O1 0.42(5) 0.091(15) 0.25(3) 0.000 0.14(3) 0.000
P1 0.0271(8) 0.0327(10) 0.0339(11) 0.0033(8) -0.0054(7) -0.0023(7)
P2 0.0252(8) 0.0297(9) 0.0339(11) 0.0027(8) -0.0040(7) -0.0024(6)
S1 0.0362(9) 0.0546(12) 0.0396(12) -0.0012(9) -0.0083(8) -0.0160(8)
S2 0.0343(9) 0.0691(14) 0.0343(12) 0.0064(9) -0.0080(7) 0.0056(8)
C1 0.024(3) 0.025(3) 0.038(4) 0.005(3) -0.005(3) -0.003(2)
C11 0.030(3) 0.038(4) 0.039(5) 0.005(3) -0.005(3) 0.004(3)
C12 0.044(4) 0.045(5) 0.048(5) 0.010(4) 0.003(3) -0.001(3)
C13 0.051(5) 0.068(6) 0.058(6) 0.026(5) 0.005(4) -0.007(4)
C14 0.049(5) 0.095(9) 0.044(6) 0.012(5) 0.009(4) 0.003(5)
C15 0.055(5) 0.081(7) 0.036(5) -0.008(5) -0.004(4) 0.009(5)
C16 0.044(4) 0.050(5) 0.037(5) 0.001(4) -0.001(3) -0.006(3)
C21 0.037(3) 0.044(4) 0.028(4) 0.009(3) 0.003(3) 0.003(3)
C22 0.060(5) 0.035(4) 0.046(5) 0.002(4) -0.007(4) 0.010(4)
C23 0.106(8) 0.047(6) 0.076(8) 0.016(5) 0.012(6) 0.016(5)
C24 0.094(8) 0.055(7) 0.125(12) 0.001(7) 0.017(8) 0.023(6)
C25 0.065(6) 0.095(9) 0.116(11) 0.024(8) 0.022(7) 0.054(6)
C26 0.037(4) 0.060(6) 0.067(6) 0.005(5) -0.009(4) 0.007(4)
C31 0.034(3) 0.030(4) 0.046(5) 0.002(3) -0.002(3) -0.002(3)
C32 0.043(4) 0.043(5) 0.108(8) -0.011(5) -0.033(5) 0.010(4)
C33 0.067(6) 0.050(6) 0.145(12) -0.025(6) -0.046(7) 0.028(5)
C34 0.066(5) 0.031(5) 0.132(10) -0.024(5) -0.028(6) 0.014(4)
C35 0.047(4) 0.045(5) 0.092(8) -0.010(5) -0.014(5) -0.001(4)
C36 0.034(3) 0.031(4) 0.059(5) 0.002(4) -0.007(3) -0.001(3)
C41 0.023(3) 0.033(4) 0.041(5) 0.008(3) 0.001(3) 0.000(3)
C42 0.045(4) 0.035(4) 0.071(6) -0.006(4) 0.004(4) -0.006(3)
C43 0.047(5) 0.037(5) 0.116(10) 0.006(5) 0.006(5) -0.009(4)
C44 0.039(4) 0.057(6) 0.115(10) 0.034(6) 0.010(5) -0.014(4)
C45 0.041(4) 0.096(8) 0.050(6) 0.027(5) 0.011(4) 0.002(4)
C46 0.033(3) 0.052(5) 0.045(5) 0.006(4) -0.001(3) -0.003(3)
C51 0.25(3) 0.19(3) 0.25(3) 0.03(3) 0.07(3) 0.10(3)
C52 0.19(3) 0.18(2) 0.22(3) -0.04(2) 0.05(2) -0.055(18)

loop_
_atom_type_symbol
_atom_type_description
_atom_type_scat_dispersion_real
_atom_type_scat_dispersion_imag
_atom_type_scat_source
C C 0.0033 0.0016 'International Tables Vol C Tables 4.2.6.8 and 6.1.1.4'
H H 0.0000 0.0000 'International Tables Vol C Tables 4.2.6.8 and 6.1.1.4'
P P 0.1023 0.0942 'International Tables Vol C Tables 4.2.6.8 and 6.1.1.4'
S S 0.1246 0.1234 'International Tables Vol C Tables 4.2.6.8 and 6.1.1.4'
Pb Pb -3.3944 10.1111 'International Tables Vol C Tables 4.2.6.8 and 6.1.1.4'
O O 0.0106 0.0060 'International Tables Vol C Tables 4.2.6.8 and 6.1.1.4'

loop_
_geom_angle_atom_site_label_1
_geom_angle_atom_site_label_2
_geom_angle_atom_site_label_3
_geom_angle
_geom_angle_site_symmetry_1
_geom_angle_site_symmetry_3
C1 Pb1 C1 91.8(2) 7_656 .
C1 Pb1 S2 91.85(15) 7_656 .
C1 Pb1 S2 68.13(13) . .
C1 Pb1 S1 67.22(15) 7_656 7_656
C1 Pb1 S1 135.07(14) . 7_656
S2 Pb1 S1 73.15(6) . 7_656
C1 Pb1 Pb1 47.97(16) 7_656 7_656
C1 Pb1 Pb1 43.85(13) . 7_656
S2 Pb1 Pb1 75.26(4) . 7_656
S1 Pb1 Pb1 104.94(4) 7_656 7_656
C51 O1 C51 107(3) 2_656 .
C1 P1 C21 107.0(3) . .
C1 P1 C11 115.9(3) . .
C21 P1 C11 103.8(3) . .
C1 P1 S1 111.2(2) . .
C21 P1 S1 110.6(2) . .
C11 P1 S1 108.1(2) . .
C1 P2 C31 116.5(3) . .
C1 P2 C41 114.8(3) . .
C31 P2 C41 104.3(3) . .
C1 P2 S2 104.7(3) . .
C31 P2 S2 106.9(2) . .
C41 P2 S2 109.4(2) . .
P1 S1 Pb1 76.87(8) . 7_656
P2 S2 Pb1 85.41(8) . .
P2 C1 P1 126.8(4) . .
P2 C1 Pb1 108.6(3) . 7_656
P1 C1 Pb1 102.3(3) . 7_656
P2 C1 Pb1 95.5(3) . .
P1 C1 Pb1 128.1(3) . .
Pb1 C1 Pb1 88.2(2) 7_656 .
C16 C11 C12 118.1(7) . .
C16 C11 P1 119.1(6) . .
C12 C11 P1 122.8(6) . .
C13 C12 C11 120.2(8) . .
C14 C13 C12 120.6(9) . .
C15 C14 C13 120.3(9) . .
C14 C15 C16 119.2(9) . .
C11 C16 C15 121.6(8) . .
C26 C21 C22 118.0(7) . .
C26 C21 P1 121.8(6) . .
C22 C21 P1 120.2(5) . .
C21 C22 C23 120.8(8) . .
C24 C23 C22 120.4(11) . .
C23 C24 C25 119.7(10) . .
C24 C25 C26 120.7(9) . .
C21 C26 C25 120.3(9) . .
C36 C31 C32 119.3(7) . .
C36 C31 P2 121.9(5) . .
C32 C31 P2 118.7(6) . .
C33 C32 C31 119.9(8) . .
C34 C33 C32 119.9(8) . .
C33 C34 C35 120.3(8) . .
C36 C35 C34 119.8(8) . .
C31 C36 C35 120.7(7) . .
C46 C41 C42 118.9(7) . .
C46 C41 P2 121.5(5) . .
C42 C41 P2 119.6(6) . .
C41 C42 C43 120.6(9) . .
C44 C43 C42 119.9(9) . .
C43 C44 C45 120.7(8) . .
C44 C45 C46 120.5(10) . .
C41 C46 C45 119.5(8) . .
O1 C51 C52 109(2) . .
C52 C52 C51 107.0(14) 2_656 .

loop_
_geom_bond_atom_site_label_1
_geom_bond_atom_site_label_2
_geom_bond_distance
_geom_bond_site_symmetry_2
Pb1 C1 2.419(6) 7_656
Pb1 C1 2.593(7) .
Pb1 S2 2.726(2) .
Pb1 S1 3.085(2) 7_656
Pb1 Pb1 3.4895(7) 7_656
O1 C51 1.32(3) 2_656
O1 C51 1.32(3) .
P1 C1 1.749(6) .
P1 C21 1.814(7) .
P1 C11 1.823(8) .
P1 S1 2.000(2) .
P2 C1 1.741(6) .
P2 C31 1.824(7) .
P2 C41 1.825(7) .
P2 S2 2.020(3) .
S1 Pb1 3.085(2) 7_656
C1 Pb1 2.419(6) 7_656
C11 C16 1.383(11) .
C11 C12 1.395(10) .
C12 C13 1.387(12) .
C13 C14 1.374(13) .
C14 C15 1.372(13) .
C15 C16 1.393(11) .
C21 C26 1.370(9) .
C21 C22 1.399(10) .
C22 C23 1.402(12) .
C23 C24 1.335(14) .
C24 C25 1.385(17) .
C25 C26 1.395(14) .
C31 C36 1.373(9) .
C31 C32 1.391(10) .
C32 C33 1.389(13) .
C33 C34 1.373(13) .
C34 C35 1.380(11) .
C35 C36 1.378(11) .
C41 C46 1.377(10) .
C41 C42 1.383(10) .
C42 C43 1.386(12) .
C43 C44 1.343(14) .
C44 C45 1.361(14) .
C45 C46 1.392(11) .
C51 C52 1.48(3) .
C52 C52 1.26(4) 2_656
